data_7250324
loop_
_publ_author_name
'Kusumoto, Sotaro'
'Usuda, Kippei'
'Rakumitsu, Kenta'
'Kim, Yang'
'Koide, Yoshihiro'

_publ_section_title
;
 Photosalient [2 + 2] photodimerization in metal chloride-templated
 organic crystals
;
_journal_issue 19
_journal_name_full CrystEngComm
_journal_page_first 2993
_journal_page_last 2997
_journal_paper_doi 10.1039/D5CE00203F
_journal_volume 27
_journal_year 2025
_chemical_absolute_configuration unk
_chemical_formula_moiety '8(Cl5 Sb), 8(C12 H12 N2), 2(H2 O0.5)'
_chemical_formula_sum 'C96 H100 Cl40 N16 O Sb8'
_chemical_formula_weight 3886.151
_space_group_crystal_system orthorhombic
_space_group_IT_number 20
_space_group_name_Hall 'C 2c 2'
_space_group_name_H-M_alt 'C 2 2 21'
_symmetry_Int_Tables_number 20
_audit_creation_date 2025-01-29
_audit_creation_method
;
Olex2 1.3
(compiled 2020.11.12 svn.r5f609507 for OlexSys, GUI svn.r6408)
;
_audit_update_record
;
2025-02-19 deposited with the CCDC.	2025-04-24 downloaded from the CCDC.
;
_cell_angle_alpha 90
_cell_angle_beta 90
_cell_angle_gamma 90
_cell_formula_units_Z 2
_cell_length_a 11.2944(5)
_cell_length_b 37.3407(14)
_cell_length_c 15.8762(7)
_cell_measurement_reflns_used 11318
_cell_measurement_temperature 120
_cell_measurement_theta_max 28.8010
_cell_measurement_theta_min 2.1760
_cell_volume 6695.6(5)
_computing_cell_refinement 'CrysAlisPro 1.171.41.93a (Rigaku OD, 2020)'
_computing_data_collection 'CrysAlisPro 1.171.41.93a (Rigaku OD, 2020)'
_computing_data_reduction 'CrysAlisPro 1.171.41.93a (Rigaku OD, 2020)'
_computing_molecular_graphics 'Olex2 1.3 (Dolomanov et al., 2009)'
_computing_publication_material 'Olex2 1.3 (Dolomanov et al., 2009)'
_computing_structure_refinement 'olex2.refine 1.3 (Bourhis et al., 2015)'
_computing_structure_solution 'SHELXT 2018/2 (Sheldrick, 2018)'
_diffrn_ambient_temperature 120
_diffrn_measured_fraction_theta_full 0.9991
_diffrn_measured_fraction_theta_max 0.8530
_diffrn_measurement_details
;
List of Runs (angles in degrees, time in seconds):

  # Type    Start    End  Width  t~exp~   \w     \q     \k     \f   Frames
#--------------------------------------------------------------------------
  1  \w   -100.00  80.00   0.50    5.00    --  -10.00  45.00  90.00  360
;
_diffrn_measurement_device 'abstract diffractometer'
_diffrn_measurement_device_type 'dtrek-CrysAlisPro-abstract goniometer imported rigaku-d*trek images'
_diffrn_measurement_method '\w scans'
_diffrn_radiation_type 'Mo K\a'
_diffrn_radiation_wavelength 0.71073
_diffrn_reflns_av_R_equivalents 0.0152
_diffrn_reflns_av_unetI/netI 0.0183
_diffrn_reflns_Laue_measured_fraction_full 0.9991
_diffrn_reflns_Laue_measured_fraction_max 0.8530
_diffrn_reflns_limit_h_max 14
_diffrn_reflns_limit_h_min -13
_diffrn_reflns_limit_k_max 45
_diffrn_reflns_limit_k_min -31
_diffrn_reflns_limit_l_max 20
_diffrn_reflns_limit_l_min -21
_diffrn_reflns_number 16041
_diffrn_reflns_point_group_measured_fraction_full 0.9540
_diffrn_reflns_point_group_measured_fraction_max 0.7767
_diffrn_reflns_theta_full 25.2417
_diffrn_reflns_theta_max 28.68
_diffrn_reflns_theta_min 1.68
_exptl_absorpt_coefficient_mu 2.437
_exptl_absorpt_correction_T_max 1.00000
_exptl_absorpt_correction_T_min 0.61181
_exptl_absorpt_correction_type multi-scan
_exptl_absorpt_process_details
;
CrysAlisPro 1.171.41.93a (Rigaku Oxford Diffraction, 2020)
Empirical absorption correction using spherical harmonics,
implemented in SCALE3 ABSPACK scaling algorithm.
;
_exptl_crystal_colour 'clear colourless'
_exptl_crystal_colour_lustre clear
_exptl_crystal_colour_primary colourless
_exptl_crystal_density_diffrn 1.928
_exptl_crystal_description block
_exptl_crystal_F_000 3771.171
_exptl_crystal_size_max 0.2
_exptl_crystal_size_mid 0.05
_exptl_crystal_size_min 0.05
_refine_diff_density_max 0.4068
_refine_diff_density_min -0.4084
_refine_diff_density_rms 0.0675
_refine_ls_abs_structure_details 'Flack, H. D. (1983). Acta Cryst. A39, 876-881.'
_refine_ls_abs_structure_Flack 0.606(12)
_refine_ls_d_res_high 0.7406
_refine_ls_d_res_low 12.0947
_refine_ls_goodness_of_fit_ref 1.0347
_refine_ls_hydrogen_treatment constr
_refine_ls_matrix_type full
_refine_ls_number_constraints 63
_refine_ls_number_parameters 371
_refine_ls_number_reflns 6716
_refine_ls_number_restraints 58
_refine_ls_restrained_S_all 1.0301
_refine_ls_R_factor_all 0.0212
_refine_ls_R_factor_gt 0.0204
_refine_ls_shift/su_max 0.0039
_refine_ls_shift/su_mean 0.0001
_refine_ls_structure_factor_coef Fsqd
_refine_ls_weighting_details 'w=1/[\s^2^(Fo^2^)+(0.0223P)^2^+14.7614P] where P=(Fo^2^+2Fc^2^)/3'
_refine_ls_weighting_scheme calc
_refine_ls_wR_factor_gt 0.0486
_refine_ls_wR_factor_ref 0.0490
_reflns_Friedel_coverage 0.684
_reflns_limit_h_max 14
_reflns_limit_h_min -14
_reflns_limit_k_max 45
_reflns_limit_k_min -44
_reflns_limit_l_max 21
_reflns_limit_l_min -20
_reflns_number_gt 6568
_reflns_number_total 6716
_reflns_threshold_expression I>=2u(I)
_cod_data_source_file d5ce00203f3.cif
_cod_data_source_block 231211_sb_nnore_autored
_cod_depositor_comments 'Adding full bibliography for 7250320--7250324.cif.'
_cod_original_sg_symbol_Hall ' C 2c 2'
_cod_database_code 7250324
_olex2_refinement_description
;
1. Fixed Uiso
 At 1.2 times of:
  All C(H) groups, All N(H) groups
 At 1.5 times of:
  All O(H,H) groups
2. Restrained distances
 C10-C9 \\sim C10-C8
 with sigma of 0.02
 C3-C7 \\sim C3-C6
 with sigma of 0.02
 C3-C9 \\sim C3-C8
 with sigma of 0.04
 C7-C9 \\sim C6-C8
 with sigma of 0.02
 C10-C7 \\sim C10-C6
 with sigma of 0.04
3. Uiso/Uaniso restraints and constraints
Uanis(C10) \\sim Ueq, Uanis(C8) \\sim Ueq, Uanis(C6) \\sim Ueq, Uanis(C3) \\sim
Ueq: with sigma of 0.1 and sigma for terminal atoms of 0.2
Uanis(C22) \\sim Ueq, Uanis(C21a) \\sim Ueq, Uanis(C20a) \\sim Ueq, Uanis(C18)
\\sim Ueq: with sigma of 0.1 and sigma for terminal atoms of 0.2
Uanis(C10) = Uanis(C8) = Uanis(C6) = Uanis(C3)
Uanis(C22) = Uanis(C21a) = Uanis(C20a) = Uanis(C18)
4. Others
 Sof(C8)=Sof(H8)=Sof(C6)=Sof(H6)=1-FVAR(1)
 Sof(C7)=Sof(H7)=Sof(C9)=Sof(H9)=FVAR(1)
 Sof(C21a)=Sof(C20a)=Sof(H21a)=Sof(H20a)=1-FVAR(2)
 Sof(C21)=Sof(C20)=Sof(H21)=Sof(H20)=FVAR(2)
 Fixed Sof: H1b(0.25) H1c(0.25) H1b(0.25) H1c(0.25) O1(0.25) H1b(0.5) H1c(0.5)
5.a Free rotating group:
 O1(H1b,H1c)
5.b Aromatic/amide H refined with riding coordinates:
 N4(H4), N1(H1a), N3(H3), C23(H23), C4(H4a), N2(H2a), C13(H13), C24(H24),
 C25(H25), C12(H12), C26(H26), C17(H17), C11(H11), C14(H14), C2(H2), C1(H1),
 C5(H5), C7(H7), C9(H9), C16(H16), C19(H19), C15(H15), C8(H8), C6(H6), C21(H21),
  C20(H20), C21a(H21a), C20a(H20a)
;
_olex2_submission_special_instructions 'No special instructions were received'
_oxdiff_exptl_absorpt_empirical_details
;
Empirical correction (ABSPACK) includes:
- Absorption correction using spherical harmonics
- Frame scaling
- Detector area scaling
;

loop_
_space_group_symop_id
_space_group_symop_operation_xyz
1 x,y,z
2 x,-y,-z
3 -x,y,-z+1/2
4 -x,-y,z+1/2
5 x+1/2,y+1/2,z
6 x+1/2,-y+1/2,-z
7 -x+1/2,y+1/2,-z+1/2
8 -x+1/2,-y+1/2,z+1/2

loop_
_atom_site_label
_atom_site_type_symbol
_atom_site_fract_x
_atom_site_fract_y
_atom_site_fract_z
_atom_site_U_iso_or_equiv
_atom_site_adp_type
_atom_site_occupancy
_atom_site_site_symmetry_order
_atom_site_refinement_flags_posn
_atom_site_refinement_flags_adp
_atom_site_refinement_flags_occupancy
_atom_site_disorder_group
Sb2 Sb 1.301538(16) 0.783125(5) 0.263989(12) 0.01419(5) Uani 1.000000 1 . . . .
Sb1 Sb 0.308105(16) 0.462563(4) 0.762220(12) 0.01616(5) Uani 1.000000 1 . . . .
Cl7 Cl 1.17998(7) 0.776165(19) 0.40067(4) 0.02084(15) Uani 1.000000 1 . . . .
Cl8 Cl 1.28482(6) 0.709777(18) 0.24439(5) 0.02260(15) Uani 1.000000 1 . . . .
Cl9 Cl 1.43335(7) 0.78633(2) 0.12006(5) 0.02344(16) Uani 1.000000 1 . . . .
Cl10 Cl 1.29073(7) 0.850091(19) 0.26754(5) 0.02590(16) Uani 1.000000 1 . . . .
Cl5 Cl 0.26836(7) 0.537190(18) 0.74449(5) 0.02443(16) Uani 1.000000 1 . . . .
Cl6 Cl 1.12642(7) 0.78471(2) 0.18129(5) 0.02584(17) Uani 1.000000 1 . . . .
Cl3 Cl 0.31322(7) 0.396514(18) 0.77599(5) 0.02397(15) Uani 1.000000 1 . . . .
Cl2 Cl 0.17163(7) 0.46930(2) 0.89356(5) 0.02476(17) Uani 1.000000 1 . . . .
Cl1 Cl 0.13654(8) 0.45539(2) 0.67589(6) 0.02811(18) Uani 1.000000 1 . . . .
Cl4 Cl 0.44159(9) 0.46048(2) 0.62219(6) 0.0358(2) Uani 1.000000 1 . . . .
N4 N -0.5041(3) 0.70195(6) 1.10149(17) 0.0205(6) Uani 1.000000 1 . . . .
H4 H -0.5551(3) 0.71815(6) 1.11898(17) 0.0246(7) Uiso 1.000000 1 R . . .
N1 N 1.0727(3) 0.68216(10) 0.3509(2) 0.0382(8) Uani 1.000000 1 . . . .
H1a H 1.1309(3) 0.69405(10) 0.3269(2) 0.0458(10) Uiso 1.000000 1 R . . .
N3 N 0.0447(2) 0.54657(7) 0.87159(18) 0.0233(6) Uani 1.000000 1 . . . .
H3 H 0.0958(2) 0.53072(7) 0.85247(18) 0.0280(7) Uiso 1.000000 1 R . . .
C22 C 0.8938(3) 0.64580(9) 0.4272(2) 0.0231(5) Uani 1.000000 1 . U . .
C23 C 0.9039(3) 0.68248(10) 0.4362(2) 0.0298(8) Uani 1.000000 1 . . . .
H23 H 0.8486(3) 0.69524(10) 0.4699(2) 0.0358(10) Uiso 1.000000 1 R . . .
C10 C -0.3499(3) 0.65120(9) 1.0453(2) 0.0263(5) Uani 1.000000 1 D U . .
C4 C -0.0172(3) 0.60612(9) 0.8804(2) 0.0303(9) Uani 1.000000 1 . . . .
H4a H -0.0064(3) 0.63053(9) 0.8654(2) 0.0364(10) Uiso 1.000000 1 R . . .
N2 N 0.4576(3) 0.57254(11) 0.6359(2) 0.0427(10) Uani 1.000000 1 . . . .
H2a H 0.4020(3) 0.56020(11) 0.6616(2) 0.0512(12) Uiso 1.000000 1 R . . .
C13 C -0.4141(3) 0.71247(9) 1.0523(2) 0.0240(7) Uani 1.000000 1 . . . .
H13 H -0.4048(3) 0.73698(9) 1.0376(2) 0.0288(8) Uiso 1.000000 1 R . . .
C24 C 0.9934(4) 0.70030(10) 0.3966(3) 0.0368(9) Uani 1.000000 1 . . . .
H24 H 0.9994(4) 0.72559(10) 0.4015(3) 0.0441(11) Uiso 1.000000 1 R . . .
C25 C 1.0672(3) 0.64702(12) 0.3404(2) 0.0357(9) Uani 1.000000 1 . . . .
H25 H 1.1249(3) 0.63502(12) 0.3073(2) 0.0429(11) Uiso 1.000000 1 R . . .
C12 C -0.5197(3) 0.66798(9) 1.1251(2) 0.0242(7) Uani 1.000000 1 . . . .
H12 H -0.5836(3) 0.66178(9) 1.1612(2) 0.0291(9) Uiso 1.000000 1 R . . .
C3 C -0.1112(3) 0.59635(10) 0.9308(2) 0.0263(5) Uani 1.000000 1 D U . .
C26 C 0.9771(3) 0.62807(9) 0.3779(2) 0.0279(8) Uani 1.000000 1 . . . .
H26 H 0.9718(3) 0.60289(9) 0.3702(2) 0.0335(10) Uiso 1.000000 1 R . . .
C17 C 0.5485(3) 0.62711(10) 0.6098(2) 0.0309(8) Uani 1.000000 1 . . . .
H17 H 0.5528(3) 0.65226(10) 0.6184(2) 0.0370(10) Uiso 1.000000 1 R . . .
C11 C -0.4434(3) 0.64212(9) 1.0972(2) 0.0258(7) Uani 1.000000 1 . . . .
H11 H -0.4548(3) 0.61788(9) 1.1134(2) 0.0310(9) Uiso 1.000000 1 R . . .
C14 C -0.3352(3) 0.68706(10) 1.0233(2) 0.0274(8) Uani 1.000000 1 . . . .
H14 H -0.2709(3) 0.69401(10) 0.9883(2) 0.0328(9) Uiso 1.000000 1 R . . .
C21 C 0.8028(4) 0.62223(10) 0.4660(2) 0.0176(8) Uani 0.845(6) 1 . . . 1
C18 C 0.6315(3) 0.61009(9) 0.55847(19) 0.0231(5) Uani 1.000000 1 . U . .
C2 C -0.1255(3) 0.55987(11) 0.9505(2) 0.0313(8) Uani 1.000000 1 . . . .
H2 H -0.1894(3) 0.55217(11) 0.9850(2) 0.0376(10) Uiso 1.000000 1 R . . .
C1 C -0.0449(3) 0.53535(10) 0.9189(2) 0.0289(8) Uani 1.000000 1 . . . .
H1 H -0.0537(3) 0.51058(10) 0.9311(2) 0.0347(9) Uiso 1.000000 1 R . . .
C5 C 0.0600(3) 0.58089(9) 0.8521(2) 0.0275(8) Uani 1.000000 1 . . . .
H5 H 0.1253(3) 0.58784(9) 0.8181(2) 0.0331(9) Uiso 1.000000 1 R . . .
C7 C -0.1900(4) 0.62547(10) 0.9595(2) 0.0191(8) Uani 0.851(6) 1 D . . 1
H7 H -0.1807(4) 0.64850(10) 0.9349(2) 0.0229(10) Uiso 0.851(6) 1 R . . 1
C9 C -0.2729(3) 0.62123(10) 1.0175(2) 0.0180(9) Uani 0.851(6) 1 D . . 1
H9 H -0.2835(3) 0.59826(10) 1.0421(2) 0.0216(11) Uiso 0.851(6) 1 R . . 1
C20 C 0.7216(3) 0.63405(10) 0.5202(2) 0.0190(10) Uani 0.845(6) 1 . . . 1
C16 C 0.4619(3) 0.60779(14) 0.6475(2) 0.0405(10) Uani 1.000000 1 . . . .
H16 H 0.4046(3) 0.61932(14) 0.6819(2) 0.0486(13) Uiso 1.000000 1 R . . .
C19 C 0.6228(3) 0.57373(10) 0.5473(2) 0.0321(8) Uani 1.000000 1 . . . .
H19 H 0.6779(3) 0.56147(10) 0.5125(2) 0.0385(10) Uiso 1.000000 1 R . . .
C15 C 0.5338(4) 0.55525(11) 0.5871(3) 0.0417(11) Uani 1.000000 1 . . . .
H15 H 0.5268(4) 0.53010(11) 0.5796(3) 0.0501(13) Uiso 1.000000 1 R . . .
O1 O -0.2822(11) 0.5 1.0 0.087(4) Uani 0.500000 2 S T P -1
C8 C -0.246(2) 0.6403(6) 0.9886(14) 0.0263(5) Uani 0.149(6) 1 D U . 2
H8 H -0.203(2) 0.6572(6) 0.9556(14) 0.0315(6) Uiso 0.149(6) 1 R . . 2
C6 C -0.2208(19) 0.6058(6) 0.9890(14) 0.0263(5) Uani 0.149(6) 1 D U . 2
H6 H -0.2635(19) 0.5885(6) 1.0207(14) 0.0315(6) Uiso 0.149(6) 1 R . . 2
C21a C 0.783(2) 0.6426(8) 0.4828(13) 0.0231(5) Uani 0.155(6) 1 . U . 2
C20a C 0.740(2) 0.6125(7) 0.4975(13) 0.0231(5) Uani 0.155(6) 1 . U . 2
H21 H 0.8025(4) 0.59755(10) 0.4515(2) 0.0211(10) Uiso 0.845(6) 1 R . . 1
H20 H 0.7214(3) 0.65871(10) 0.5349(2) 0.0228(12) Uiso 0.845(6) 1 R . . 1
H21a H 0.747(2) 0.6634(8) 0.5058(13) 0.0277(6) Uiso 0.155(6) 1 R . . 2
H20a H 0.772(2) 0.5915(7) 0.4724(13) 0.0277(6) Uiso 0.155(6) 1 R . . 2
H1b H -0.308(10) 0.5214(18) 0.989(15) 0.131(5) Uiso 0.500000 1 G . . -1
H1c H -0.346(6) 0.488(3) 1.010(17) 0.131(5) Uiso 0.500000 1 G . . -1

loop_
_atom_site_aniso_label
_atom_site_aniso_U_11
_atom_site_aniso_U_22
_atom_site_aniso_U_33
_atom_site_aniso_U_12
_atom_site_aniso_U_13
_atom_site_aniso_U_23
Sb2 0.01246(8) 0.01502(9) 0.01509(8) 0.00014(7) 0.00148(9) -0.00019(7)
Sb1 0.01412(9) 0.01354(9) 0.02084(9) 0.00049(7) 0.00330(10) -0.00056(7)
Cl7 0.0227(4) 0.0209(3) 0.0189(3) -0.0024(3) 0.0046(3) -0.0022(3)
Cl8 0.0254(4) 0.0181(3) 0.0243(3) -0.0005(3) 0.0098(3) -0.0007(3)
Cl9 0.0244(4) 0.0227(4) 0.0231(4) 0.0049(3) 0.0058(3) 0.0038(3)
Cl10 0.0309(4) 0.0163(3) 0.0305(4) -0.0005(3) 0.0064(4) -0.0016(3)
Cl5 0.0273(4) 0.0179(3) 0.0280(4) -0.0024(3) 0.0112(4) 0.0008(3)
Cl6 0.0167(3) 0.0357(5) 0.0251(4) 0.0018(3) -0.0043(3) 0.0003(3)
Cl3 0.0263(3) 0.0154(3) 0.0302(4) 0.0039(3) 0.0033(4) 0.0020(3)
Cl2 0.0308(4) 0.0189(4) 0.0245(4) 0.0066(3) 0.0089(3) 0.0044(3)
Cl1 0.0261(4) 0.0245(4) 0.0337(4) -0.0019(3) -0.0089(4) 0.0016(3)
Cl4 0.0481(5) 0.0269(4) 0.0324(5) -0.0078(4) 0.0184(4) -0.0029(4)
N4 0.0192(12) 0.0211(12) 0.0212(15) 0.0021(12) 0.0029(12) -0.0060(11)
N1 0.0209(15) 0.066(2) 0.0280(17) -0.0175(15) -0.0058(14) 0.0221(16)
N3 0.0257(14) 0.0209(14) 0.0233(14) 0.0081(11) 0.0028(13) -0.0054(11)
C22 0.0168(11) 0.0374(13) 0.0151(10) -0.0079(9) -0.0063(9) 0.0060(9)
C23 0.0260(18) 0.0308(19) 0.0326(19) 0.0011(15) 0.0011(17) -0.0111(15)
C10 0.0237(12) 0.0330(13) 0.0221(11) 0.0118(10) -0.0115(10) -0.0132(10)
C4 0.033(2) 0.0232(16) 0.035(2) 0.0095(15) -0.0073(18) -0.0019(15)
N2 0.0262(16) 0.078(3) 0.0233(17) -0.0274(17) -0.0058(15) 0.0257(17)
C13 0.0243(16) 0.0272(18) 0.0204(15) 0.0002(14) -0.0004(15) 0.0026(13)
C24 0.0335(19) 0.0300(18) 0.047(3) -0.0084(19) -0.012(2) 0.0063(17)
C25 0.0225(19) 0.067(3) 0.0180(17) 0.0151(18) -0.0017(16) -0.0014(17)
C12 0.0242(19) 0.0271(16) 0.0214(18) -0.0038(13) 0.0038(15) -0.0012(14)
C3 0.0237(12) 0.0330(13) 0.0221(11) 0.0118(10) -0.0115(10) -0.0132(10)
C26 0.030(2) 0.0287(18) 0.0249(18) 0.0059(14) -0.0091(17) -0.0007(15)
C17 0.0276(18) 0.040(2) 0.0253(18) -0.0013(16) -0.0107(16) -0.0021(15)
C11 0.0302(18) 0.0206(16) 0.0266(18) 0.0026(14) -0.0079(16) -0.0043(13)
C14 0.0196(17) 0.046(2) 0.0167(15) -0.0012(15) 0.0007(14) -0.0037(14)
C21 0.0204(19) 0.0133(18) 0.0191(17) 0.0014(16) -0.0018(19) -0.0023(13)
C18 0.0168(11) 0.0374(13) 0.0151(10) -0.0079(9) -0.0063(9) 0.0060(9)
C2 0.0258(18) 0.050(2) 0.0184(16) 0.0013(17) 0.0054(15) -0.0077(16)
C1 0.0345(19) 0.0276(18) 0.0246(18) -0.0009(15) 0.0042(16) -0.0021(14)
C5 0.0287(18) 0.0222(17) 0.032(2) 0.0000(14) 0.0025(16) 0.0031(14)
C7 0.0195(18) 0.0187(18) 0.0191(17) 0.0022(16) -0.0005(18) 0.0014(14)
C9 0.018(2) 0.019(2) 0.0170(17) 0.0011(14) -0.0009(15) 0.0001(14)
C20 0.022(2) 0.0176(19) 0.0170(17) -0.0051(15) -0.0019(17) -0.0036(14)
C16 0.0206(17) 0.084(3) 0.0172(19) 0.0024(19) -0.0025(16) -0.0006(19)
C19 0.035(2) 0.040(2) 0.0211(17) -0.0041(17) -0.0024(17) -0.0019(14)
C15 0.054(3) 0.040(2) 0.032(2) -0.022(2) -0.016(2) 0.0069(18)
O1 0.087(9) 0.060(7) 0.114(10) -0.000000 -0.000000 -0.007(7)
C8 0.0237(12) 0.0330(13) 0.0221(11) 0.0118(10) -0.0115(10) -0.0132(10)
C6 0.0237(12) 0.0330(13) 0.0221(11) 0.0118(10) -0.0115(10) -0.0132(10)
C21a 0.0168(11) 0.0374(13) 0.0151(10) -0.0079(9) -0.0063(9) 0.0060(9)
C20a 0.0168(11) 0.0374(13) 0.0151(10) -0.0079(9) -0.0063(9) 0.0060(9)

loop_
_atom_type_symbol
_atom_type_scat_dispersion_real
_atom_type_scat_dispersion_imag
_atom_type_scat_Cromer_Mann_a1
_atom_type_scat_Cromer_Mann_a2
_atom_type_scat_Cromer_Mann_a3
_atom_type_scat_Cromer_Mann_a4
_atom_type_scat_Cromer_Mann_b1
_atom_type_scat_Cromer_Mann_b2
_atom_type_scat_Cromer_Mann_b3
_atom_type_scat_Cromer_Mann_b4
_atom_type_scat_Cromer_Mann_c
_atom_type_scat_source
_atom_type_scat_dispersion_source
C 0.00347 0.00161 2.31000 1.02000 1.58860 0.86500 20.84390 10.20750 0.56870 51.65120 0.215599998832 'International Tables Volume C Table 6.1.1.4 (pp. 500-502)' 'Henke, Gullikson and Davis, At. Data and Nucl. Data Tables, 1993, 54, 2'
Cl 0.14873 0.16029 11.46040 7.19640 6.25560 1.64550 0.01040 1.16620 18.51940 47.77840 -9.55739974976 'International Tables Volume C Table 6.1.1.4 (pp. 500-502)' 'Henke, Gullikson and Davis, At. Data and Nucl. Data Tables, 1993, 54, 2'
H 0.00000 0.00000 0.49300 0.32291 0.14019 0.04081 10.51090 26.12570 3.14236 57.79970 0.0030380000826 'International Tables Volume C Table 6.1.1.4 (pp. 500-502)' 'Henke, Gullikson and Davis, At. Data and Nucl. Data Tables, 1993, 54, 2'
O 0.01158 0.00611 3.04850 2.28680 1.54630 0.86700 13.27710 5.70110 0.32390 32.90890 0.250800013542 'International Tables Volume C Table 6.1.1.4 (pp. 500-502)' 'Henke, Gullikson and Davis, At. Data and Nucl. Data Tables, 1993, 54, 2'
N 0.00653 0.00323 12.21260 3.13220 2.01250 1.16630 0.00570 9.89330 28.99750 0.58260 -11.5290002823 'International Tables Volume C Table 6.1.1.4 (pp. 500-502)' 'Henke, Gullikson and Davis, At. Data and Nucl. Data Tables, 1993, 54, 2'
Sb -0.60640 1.48759 19.64180 19.04550 5.03710 2.68270 5.30340 0.46070 27.90740 75.28250 4.59089994431 'International Tables Volume C Table 6.1.1.4 (pp. 500-502)' 'Henke, Gullikson and Davis, At. Data and Nucl. Data Tables, 1993, 54, 2'

loop_
_geom_angle_atom_site_label_1
_geom_angle_atom_site_label_2
_geom_angle_atom_site_label_3
_geom_angle
_geom_angle_site_symmetry_1
_geom_angle_site_symmetry_3
_geom_angle_publ_flag
Cl8 Sb2 Cl7 87.62(2) . . ?
Cl9 Sb2 Cl7 176.65(2) . . ?
Cl9 Sb2 Cl8 89.22(2) . . ?
Cl10 Sb2 Cl7 93.19(2) . . ?
Cl10 Sb2 Cl8 171.52(3) . . ?
Cl10 Sb2 Cl9 90.10(2) . . ?
Cl6 Sb2 Cl7 91.39(3) . . ?
Cl6 Sb2 Cl8 84.57(3) . . ?
Cl6 Sb2 Cl9 89.44(3) . . ?
Cl6 Sb2 Cl10 86.96(3) . . ?
Cl3 Sb1 Cl5 172.20(3) . . ?
Cl2 Sb1 Cl5 83.74(2) . . ?
Cl2 Sb1 Cl3 92.25(2) . . ?
Cl1 Sb1 Cl5 85.69(3) . . ?
Cl1 Sb1 Cl3 87.59(3) . . ?
Cl1 Sb1 Cl2 89.43(3) . . ?
Cl4 Sb1 Cl5 92.01(2) . . ?
Cl4 Sb1 Cl3 91.78(3) . . ?
Cl4 Sb1 Cl2 175.48(3) . . ?
Cl4 Sb1 Cl1 88.69(3) . . ?
C13 N4 H4 118.58(18) . . ?
C12 N4 H4 118.58(19) . . ?
C12 N4 C13 122.8(3) . . ?
C24 N1 H1a 118.7(2) . . ?
C25 N1 H1a 118.7(2) . . ?
C25 N1 C24 122.6(3) . . ?
C1 N3 H3 118.84(19) . . ?
C5 N3 H3 118.84(19) . . ?
C5 N3 C1 122.3(3) . . ?
C26 C22 C23 118.3(3) . . ?
C21 C22 C23 126.9(3) . . ?
C21 C22 C26 114.8(3) . . ?
C21a C22 C23 94.9(11) . . ?
C21a C22 C26 146.8(11) . . ?
C21a C22 C21 32.0(10) . . ?
H23 C23 C22 120.1(2) . . ?
C24 C23 C22 119.8(3) . . ?
C24 C23 H23 120.1(2) . . ?
C14 C10 C11 118.5(3) . . ?
C9 C10 C11 116.1(3) . . ?
C9 C10 C14 125.4(3) . . ?
C8 C10 C11 150.4(10) . . ?
C8 C10 C14 90.9(10) . . ?
C8 C10 C9 34.7(9) . . ?
C3 C4 H4a 119.9(2) . . ?
C5 C4 H4a 119.9(2) . . ?
C5 C4 C3 120.1(3) . . ?
C16 N2 H2a 118.7(2) . . ?
C15 N2 H2a 118.7(2) . . ?
C15 N2 C16 122.7(3) . . ?
H13 C13 N4 120.58(18) . . ?
C14 C13 N4 118.8(3) . . ?
C14 C13 H13 120.6(2) . . ?
C23 C24 N1 120.0(3) . . ?
H24 C24 N1 120.0(2) . . ?
H24 C24 C23 120.0(2) . . ?
H25 C25 N1 120.3(2) . . ?
C26 C25 N1 119.4(3) . . ?
C26 C25 H25 120.3(2) . . ?
H12 C12 N4 120.08(19) . . ?
C11 C12 N4 119.8(3) . . ?
C11 C12 H12 120.1(2) . . ?
C2 C3 C4 118.3(3) . . ?
C7 C3 C4 116.6(3) . . ?
C7 C3 C2 125.1(3) . . ?
C6 C3 C4 151.8(10) . . ?
C6 C3 C2 89.8(10) . . ?
C6 C3 C7 35.5(9) . . ?
C25 C26 C22 119.9(3) . . ?
H26 C26 C22 120.0(2) . . ?
H26 C26 C25 120.0(2) . . ?
C18 C17 H17 120.0(2) . . ?
C16 C17 H17 120.0(3) . . ?
C16 C17 C18 120.0(4) . . ?
C12 C11 C10 120.1(3) . . ?
H11 C11 C10 119.97(19) . . ?
H11 C11 C12 120.0(2) . . ?
C13 C14 C10 119.9(3) . . ?
H14 C14 C10 120.0(2) . . ?
H14 C14 C13 120.0(2) . . ?
C20 C21 C22 123.2(3) . . ?
H21 C21 C22 118.4(2) . . ?
H21 C21 C20 118.4(2) . . ?
C20 C18 C17 115.2(3) . . ?
C19 C18 C17 118.5(3) . . ?
C19 C18 C20 126.3(3) . . ?
C20a C18 C17 149.6(11) . . ?
C20a C18 C20 34.5(10) . . ?
C20a C18 C19 91.8(11) . . ?
H2 C2 C3 120.5(2) . . ?
C1 C2 C3 119.0(3) . . ?
C1 C2 H2 120.5(2) . . ?
C2 C1 N3 119.8(3) . . ?
H1 C1 N3 120.09(19) . . ?
H1 C1 C2 120.1(2) . . ?
C4 C5 N3 120.5(3) . . ?
H5 C5 N3 119.76(19) . . ?
H5 C5 C4 119.8(2) . . ?
H7 C7 C3 118.2(2) . . ?
C9 C7 C3 123.5(4) . . ?
C9 C7 H7 118.2(2) . . ?
C7 C9 C10 122.1(4) . . ?
H9 C9 C10 118.9(2) . . ?
H9 C9 C7 118.9(2) . . ?
C18 C20 C21 122.4(3) . . ?
H20 C20 C21 118.8(2) . . ?
H20 C20 C18 118.8(2) . . ?
C17 C16 N2 119.4(4) . . ?
H16 C16 N2 120.3(2) . . ?
H16 C16 C17 120.3(3) . . ?
H19 C19 C18 120.3(2) . . ?
C15 C19 C18 119.4(4) . . ?
C15 C19 H19 120.3(3) . . ?
C19 C15 N2 119.9(4) . . ?
H15 C15 N2 120.0(2) . . ?
H15 C15 C19 120.0(3) . . ?
H1b O1 H1b 141(15) . 2_567 ?
H1c O1 H1b 36.6 2_567 . ?
H1c O1 H1b 104.5 2_567 2_567 ?
H1c O1 H1b 36.6 . 2_567 ?
H1c O1 H1b 104.5 . . ?
H1c O1 H1c 69(17) 2_567 . ?
H8 C8 C10 122.5(10) . . ?
C6 C8 C10 115(2) . . ?
C6 C8 H8 122.5(15) . . ?
C8 C6 C3 113(2) . . ?
H6 C6 C3 123.7(9) . . ?
H6 C6 C8 123.7(15) . . ?
C20a C21a C22 120(3) . . ?
H21a C21a C22 120.2(11) . . ?
H21a C21a C20a 120.2(18) . . ?
C21a C20a C18 118(2) . . ?
H20a C20a C18 121.0(10) . . ?
H20a C20a C21a 121.0(18) . . ?

loop_
_geom_bond_atom_site_label_1
_geom_bond_atom_site_label_2
_geom_bond_distance
_geom_bond_site_symmetry_2
_geom_bond_publ_flag
Sb2 Cl7 2.5809(7) . ?
Sb2 Cl8 2.7630(7) . ?
Sb2 Cl9 2.7298(8) . ?
Sb2 Cl10 2.5042(7) . ?
Sb2 Cl6 2.3747(8) . ?
Sb1 Cl5 2.8366(7) . ?
Sb1 Cl3 2.4766(7) . ?
Sb1 Cl2 2.6052(8) . ?
Sb1 Cl1 2.3885(8) . ?
Sb1 Cl4 2.6873(9) . ?
N4 H4 0.8800 . ?
N4 C13 1.340(4) . ?
N4 C12 1.334(4) . ?
N1 H1a 0.8800 . ?
N1 C24 1.337(6) . ?
N1 C25 1.324(5) . ?
N3 H3 0.8800 . ?
N3 C1 1.328(4) . ?
N3 C5 1.330(4) . ?
C22 C23 1.382(5) . ?
C22 C26 1.391(5) . ?
C22 C21 1.487(5) . ?
C22 C21a 1.54(2) . ?
C23 H23 0.9500 . ?
C23 C24 1.364(5) . ?
C10 C11 1.381(5) . ?
C10 C14 1.394(5) . ?
C10 C9 1.485(5) . ?
C10 C8 1.53(2) . ?
C4 H4a 0.9500 . ?
C4 C3 1.379(5) . ?
C4 C5 1.361(5) . ?
N2 H2a 0.8800 . ?
N2 C16 1.330(6) . ?
N2 C15 1.326(6) . ?
C13 H13 0.9500 . ?
C13 C14 1.381(5) . ?
C24 H24 0.9500 . ?
C25 H25 0.9500 . ?
C25 C26 1.375(5) . ?
C12 H12 0.9500 . ?
C12 C11 1.368(5) . ?
C3 C2 1.407(5) . ?
C3 C7 1.477(5) . ?
C3 C6 1.58(2) . ?
C26 H26 0.9500 . ?
C17 H17 0.9500 . ?
C17 C18 1.395(5) . ?
C17 C16 1.355(5) . ?
C11 H11 0.9500 . ?
C14 H14 0.9500 . ?
C21 C20 1.332(6) . ?
C21 H21 0.9500 . ?
C18 C20 1.485(5) . ?
C18 C19 1.373(5) . ?
C18 C20a 1.56(2) . ?
C2 H2 0.9500 . ?
C2 C1 1.385(5) . ?
C1 H1 0.9500 . ?
C5 H5 0.9500 . ?
C7 H7 0.9500 . ?
C7 C9 1.323(6) . ?
C9 H9 0.9500 . ?
C20 H20 0.9500 . ?
C16 H16 0.9500 . ?
C19 H19 0.9500 . ?
C19 C15 1.373(5) . ?
C15 H15 0.9500 . ?
O1 H1b 0.8700 . ?
O1 H1b 0.8700 2_567 ?
O1 H1c 0.8700 . ?
O1 H1c 0.8700 2_567 ?
C8 H8 0.9500 . ?
C8 C6 1.32(3) . ?
C6 H6 0.9500 . ?
C21a C20a 1.25(4) . ?
C21a H21a 0.9500 . ?
C20a H20a 0.9500 . ?

loop_
_geom_torsion_atom_site_label_1
_geom_torsion_atom_site_label_2
_geom_torsion_atom_site_label_3
_geom_torsion_atom_site_label_4
_geom_torsion
_geom_torsion_site_symmetry_1
_geom_torsion_site_symmetry_2
_geom_torsion_site_symmetry_3
_geom_torsion_site_symmetry_4
_geom_torsion_publ_flag
N4 C13 C14 C10 -0.0(4) . . . . ?
N4 C12 C11 C10 0.6(4) . . . . ?
N1 C24 C23 C22 -1.6(4) . . . . ?
N1 C25 C26 C22 -0.7(4) . . . . ?
N3 C1 C2 C3 0.7(4) . . . . ?
N3 C5 C4 C3 1.0(4) . . . . ?
C22 C21 C20 C18 -179.9(3) . . . . ?
C22 C21a C20a C18 176.5(12) . . . . ?
C10 C9 C7 C3 179.5(3) . . . . ?
C10 C8 C6 C3 -178.7(13) . . . . ?
C4 C3 C2 C1 0.2(4) . . . . ?
C4 C3 C7 C9 -169.8(3) . . . . ?
C4 C3 C6 C8 7.7(14) . . . . ?
N2 C16 C17 C18 0.8(4) . . . . ?
N2 C15 C19 C18 -0.3(4) . . . . ?
C17 C18 C20 C21 -176.2(3) . . . . ?
C17 C18 C19 C15 -0.3(4) . . . . ?
C17 C18 C20a C21a 1.4(13) . . . . ?
C21 C20 C18 C19 3.3(5) . . . . ?
C21 C20 C18 C20a 0.5(13) . . . . ?

loop_
_restr_equal_distance_atom_site_label_1
_restr_equal_distance_atom_site_label_2
_restr_equal_distance_site_symmetry_2
_restr_equal_distance_class_id
C10 C7 1 5
C10 C9 1 1
C10 C8 1 1
C10 C6 1 5
C3 C7 1 2
C3 C9 1 3
C3 C8 1 3
C3 C6 1 2
C7 C9 1 4
C6 C8 1 4

loop_
_restr_equal_distance_class_class_id
_restr_equal_distance_class_target_weight_param
_restr_equal_distance_class_average
_restr_equal_distance_class_esd
_restr_equal_distance_class_diff_max
1 0.0200 1.5089 0.0238 0.0238
2 0.0200 1.5303 0.0531 0.0531
3 0.0400 2.4446 0.0233 0.0233
4 0.0200 1.3224 0.0002 0.0002
5 0.0400 2.4340 0.0242 0.0242

loop_
_restr_U_iso_atom_site_label
_restr_U_iso_weight_param
C22 0.1000
C10 0.1000
C3 0.1000
C18 0.1000
C8 0.1000
C6 0.1000
C21a 0.1000
C20a 0.1000
